data_7250593
loop_
_publ_author_name
'Chen, Jing'
'Chen, Xi'
'Song, Jinsong'
'Zhang, Hongliu'
'Yang, Hongjiang'
'Feng, Jinhui'
'Wu, Qiaqing'
'Zhu, Dunming'

_publ_section_title
;
 Enzymatic synthesis of four stereoisomers of
 3-substituted-4-hydroxypiperidines by carbonyl reductase-catalyzed
 reduction
;
_journal_issue 26
_journal_name_full 'RSC Advances'
_journal_page_first 21133
_journal_page_last 21141
_journal_paper_doi 10.1039/D5RA02485D
_journal_volume 15
_journal_year 2025
_chemical_absolute_configuration ad
_chemical_formula_moiety 'C16 H22 F N O3'
_chemical_formula_sum 'C16 H22 F N O3'
_chemical_formula_weight 295.356
_chemical_name_systematic 17
_space_group_crystal_system orthorhombic
_space_group_IT_number 19
_space_group_name_Hall 'P 2ac 2ab'
_space_group_name_H-M_alt 'P 21 21 21'
_symmetry_Int_Tables_number 19
_atom_sites_solution_primary iterative
_audit_block_doi 10.5517/ccdc.csd.cc2mp04h
_audit_creation_date 2025-02-18
_audit_creation_method
;
Olex2 1.5
(compiled 2024.02.16 svn.r378c4104 for OlexSys, GUI svn.r6928)
;
_audit_update_record
;
2025-03-22 deposited with the CCDC.	2025-06-25 downloaded from the CCDC.
;
_cell_angle_alpha 90
_cell_angle_beta 90
_cell_angle_gamma 90
_cell_formula_units_Z 4
_cell_length_a 6.0869(1)
_cell_length_b 12.3980(1)
_cell_length_c 20.9757(3)
_cell_measurement_reflns_used 13369
_cell_measurement_temperature 100.00(10)
_cell_measurement_theta_max 74.1980
_cell_measurement_theta_min 4.1150
_cell_volume 1582.94(4)
_computing_cell_refinement 'CrysAlisPro 1.171.42.102a (Rigaku OD, 2023)'
_computing_data_collection 'CrysAlisPro 1.171.42.102a (Rigaku OD, 2023)'
_computing_data_reduction 'CrysAlisPro 1.171.42.102a (Rigaku OD, 2023)'
_computing_molecular_graphics 'Olex2 1.5 (Dolomanov et al., 2009)'
_computing_publication_material 'Olex2 1.5 (Dolomanov et al., 2009)'
_computing_structure_refinement 'olex2.refine 1.5 (Bourhis et al., 2015)'
_computing_structure_solution 'olex2.solve 1.5 (Bourhis et al., 2015)'
_diffrn_ambient_environment N~2~
_diffrn_ambient_temperature 100.00(10)
_diffrn_detector 'Hybrid Pixel Array Detector'
_diffrn_detector_area_resol_mean 10.0000
_diffrn_detector_type 'HyPix-Arc 150'
_diffrn_measured_fraction_theta_full 1.0000
_diffrn_measured_fraction_theta_max 0.9752
_diffrn_measurement_details
;
List of Runs (angles in degrees, time in seconds):

  # Type    Start    End  Width  t~exp~   \w     \q     \k     \f   Frames
#--------------------------------------------------------------------------
  1  \w     61.00 107.00   0.50    0.05    --   54.52  30.00 120.00   92
  2  \w     85.00 131.00   0.50    0.05    --   78.29  30.00  30.00   92
  3  \w     72.00 118.00   0.50    0.05    --   65.77  30.00   0.00   92
  4  \w     92.00 138.00   0.50    0.05    --   85.54  30.00 -90.00   92
  5  \w     85.00 131.00   0.50    0.05    --   78.29  30.00-150.00   92
  6  \w     85.00 131.00   0.50    0.05    --   78.29  30.00-120.00   92
  7  \w     55.00 107.00   0.50    0.05    --   54.52  27.00 -35.00  104
  8  \w     86.00 138.00   0.50    0.05    --   85.54  27.00 -35.00  104
  9  \w     92.00 138.00   0.50    0.05    --   85.54  30.00   0.00   92
 10  \w     92.00 138.00   0.50    0.05    --   85.54  30.00 150.00   92
 11  \w     39.00  93.00   0.50    0.05    --   85.54-110.00  69.00  108
 12  \w     42.00  92.00   0.50    0.05    --   85.54 -95.00  90.00  100
 13  \w      9.00  69.00   0.50    0.05    --   54.52-104.00 -27.00  120
 14  \w     11.00  63.00   0.50    0.05    --   54.52 -95.00 -90.00  104
 15  \w     42.00  92.00   0.50    0.05    --   85.54 -95.00-150.00  100
 16  \w     33.00  92.00   0.50    0.05    --   78.29-104.00 -27.00  118
 17  \w     35.00  86.00   0.50    0.05    --   78.29 -95.00   0.00  102
 18  \w     11.00  63.00   0.50    0.05    --   54.52 -95.00  30.00  104
 19  \w     11.00  36.00   0.50    0.05    --   54.52 -95.00  90.00   50
 20  \w   -110.00 -65.00   0.50    0.05    --  -57.80 -30.00-150.00   90
 21  \w   -130.00 -85.00   0.50    0.05    --  -77.31 -30.00  30.00   90
 22  \w   -130.00 -85.00   0.50    0.05    --  -77.31 -30.00  60.00   90
 23  \w   -121.00 -76.00   0.50    0.05    --  -68.99 -30.00  90.00   90
 24  \w   -121.00 -76.00   0.50    0.05    --  -68.99 -30.00 120.00   90
 25  \w   -130.00 -80.00   0.50    0.05    --  -77.31 -27.00 161.00  100
 26  \w   -110.00 -61.00   0.50    0.05    --  -57.80 -27.00 161.00   98
 27  \w    -92.00 -31.00   0.50    0.05    --  -77.31 111.00 120.00  122
 28  \w    -87.00 -22.00   0.50    0.05    --  -68.99 110.00 164.00  130
 29  \w    -92.00 -31.00   0.50    0.05    --  -77.31 111.00  60.00  122
 30  \w    -92.00 -31.00   0.50    0.05    --  -77.31 111.00-120.00  122
;
_diffrn_measurement_device 'four-circle diffractometer'
_diffrn_measurement_device_type 'ROD, Synergy Custom system, HyPix-Arc 150'
_diffrn_measurement_method '\w scans'
_diffrn_orient_matrix_type 'CrysAlisPro convention (1999,Acta A55,543-557)'
_diffrn_orient_matrix_UB_11 -0.0429747000
_diffrn_orient_matrix_UB_12 -0.1092026000
_diffrn_orient_matrix_UB_13 -0.0327586000
_diffrn_orient_matrix_UB_21 -0.0781502000
_diffrn_orient_matrix_UB_22 -0.0475287000
_diffrn_orient_matrix_UB_23 0.0639525000
_diffrn_orient_matrix_UB_31 -0.2368863000
_diffrn_orient_matrix_UB_32 0.0354438000
_diffrn_orient_matrix_UB_33 -0.0151638000
_diffrn_radiation_monochromator mirror
_diffrn_radiation_probe x-ray
_diffrn_radiation_type 'Cu K\a'
_diffrn_radiation_wavelength 1.54184
_diffrn_reflns_av_R_equivalents 0.0348
_diffrn_reflns_av_unetI/netI 0.0189
_diffrn_reflns_Laue_measured_fraction_full 1.0000
_diffrn_reflns_Laue_measured_fraction_max 0.9752
_diffrn_reflns_limit_h_max 5
_diffrn_reflns_limit_h_min -7
_diffrn_reflns_limit_k_max 15
_diffrn_reflns_limit_k_min -15
_diffrn_reflns_limit_l_max 26
_diffrn_reflns_limit_l_min -25
_diffrn_reflns_number 17980
_diffrn_reflns_point_group_measured_fraction_full 0.9972
_diffrn_reflns_point_group_measured_fraction_max 0.9507
_diffrn_reflns_theta_full 67.6840
_diffrn_reflns_theta_max 74.50
_diffrn_reflns_theta_min 4.14
_diffrn_source 'Rotating-anode X-ray tube'
_diffrn_source_type 'Rigaku (Cu) X-ray Source'
_exptl_absorpt_coefficient_mu 0.767
_exptl_absorpt_correction_T_max 1.00000
_exptl_absorpt_correction_T_min 0.84002
_exptl_absorpt_correction_type multi-scan
_exptl_absorpt_process_details
;
CrysAlisPro 1.171.42.102a (Rigaku Oxford Diffraction, 2023)
Empirical absorption correction using spherical harmonics,
implemented in SCALE3 ABSPACK scaling algorithm.
;
_exptl_crystal_colour 'clear light colourless'
_exptl_crystal_colour_lustre clear
_exptl_crystal_colour_modifier light
_exptl_crystal_colour_primary colourless
_exptl_crystal_density_diffrn 1.239
_exptl_crystal_description block
_exptl_crystal_F_000 634.290
_exptl_crystal_preparation 'single crystal'
_exptl_crystal_recrystallization_method 'vapor diffusion'
_exptl_crystal_size_max 0.1
_exptl_crystal_size_mid 0.1
_exptl_crystal_size_min 0.1
_refine_diff_density_max 0.1224
_refine_diff_density_min -0.1718
_refine_diff_density_rms 0.0339
_refine_ls_abs_structure_details 'Hooft, R.W.W., Straver, L.H., Spek, A.L. (2010). J. Appl. Cryst., 43, 665-668.'
_refine_ls_abs_structure_Flack -0.02(4)
_refine_ls_d_res_high 0.8000
_refine_ls_d_res_low 10.6730
_refine_ls_goodness_of_fit_ref 1.0381
_refine_ls_hydrogen_treatment constr
_refine_ls_matrix_type full
_refine_ls_number_constraints 35
_refine_ls_number_parameters 194
_refine_ls_number_reflns 3083
_refine_ls_number_restraints 0
_refine_ls_restrained_S_all 1.0381
_refine_ls_R_factor_all 0.0306
_refine_ls_R_factor_gt 0.0293
_refine_ls_shift/su_max 0.0003
_refine_ls_shift/su_mean 0.0000
_refine_ls_structure_factor_coef Fsqd
_refine_ls_weighting_details 'w=1/[\s^2^(Fo^2^)+(0.0511P)^2^+0.1634P] where P=(Fo^2^+2Fc^2^)/3'
_refine_ls_weighting_scheme calc
_refine_ls_wR_factor_gt 0.0778
_refine_ls_wR_factor_ref 0.0787
_reflns_Friedel_coverage 0.916
_reflns_limit_h_max 7
_reflns_limit_h_min -7
_reflns_limit_k_max 15
_reflns_limit_k_min -15
_reflns_limit_l_max 26
_reflns_limit_l_min -25
_reflns_number_gt 2959
_reflns_number_total 3083
_reflns_threshold_expression I>=2u(I)
_cod_data_source_file d5ra02485d2.cif
_cod_data_source_block 17xia_auto
_cod_original_sg_symbol_Hall ' P 2ac 2ab'
_cod_database_code 7250593
_olex2_refinement_description
;
1. Fixed Uiso
 At 1.2 times of:
  All C(H) groups, All C(H,H) groups
 At 1.5 times of:
  All C(H,H,H) groups, All O(H) groups
2.a Ternary CH refined with riding coordinates:
 C009(H009), C00B(H00B)
2.b Secondary CH2 refined with riding coordinates:
 C00C(H00a,H00c), C00F(H00f,H00g), C00G(H00h,H00i)
2.c Aromatic/amide H refined with riding coordinates:
 C008(H008), C00D(H00D), C00E(H00E), C00H(H00j)
2.d Idealised Me refined as rotating group:
 C00J(H00k,H00l,H00m), C00K(H00n,H00o,H00p), C00L(H00q,H00r,H00s)
2.e Idealised tetrahedral OH refined as rotating group:
 O004(H004)
;
_olex2_submission_special_instructions 'No special instructions were received'
_oxdiff_exptl_absorpt_empirical_details
;
Empirical correction (ABSPACK) includes:
- Absorption correction using spherical harmonics
- Frame scaling
;
_oxdiff_exptl_absorpt_empirical_full_max 2.926
_oxdiff_exptl_absorpt_empirical_full_min 0.649

loop_
_space_group_symop_id
_space_group_symop_operation_xyz
1 x,y,z
2 x+1/2,-y+1/2,-z
3 -x,y+1/2,-z+1/2
4 -x+1/2,-y,z+1/2

loop_
_atom_site_label
_atom_site_type_symbol
_atom_site_fract_x
_atom_site_fract_y
_atom_site_fract_z
_atom_site_U_iso_or_equiv
_atom_site_adp_type
_atom_site_occupancy
_atom_site_refinement_flags_posn
F001 F 1.00845(14) 0.61636(7) 0.03000(3) 0.0364(2) Uani 1.000000 .
O002 O 0.02119(14) 0.64971(7) 0.39773(4) 0.0261(2) Uani 1.000000 .
O003 O 0.19239(15) 0.51877(7) 0.34055(4) 0.0288(2) Uani 1.000000 .
O004 O 0.77016(15) 0.91490(7) 0.27453(4) 0.0266(2) Uani 1.000000 .
H004 H 0.7916(14) 0.9435(11) 0.2387(2) 0.0398(3) Uiso 1.000000 GR
N005 N 0.27470(18) 0.69611(8) 0.32552(5) 0.0259(2) Uani 1.000000 .
C006 C 0.7214(2) 0.70849(10) 0.19976(5) 0.0223(2) Uani 1.000000 .
C007 C 0.16458(19) 0.61431(10) 0.35345(6) 0.0240(3) Uani 1.000000 .
C008 C 0.8776(2) 0.62635(10) 0.19776(6) 0.0241(3) Uani 1.000000 .
H008 H 0.9178(2) 0.59121(10) 0.23627(6) 0.0289(3) Uiso 1.000000 R
C009 C 0.6110(2) 0.73620(10) 0.26243(6) 0.0216(3) Uani 1.000000 .
H009 H 0.7074(2) 0.70963(10) 0.29771(6) 0.0259(3) Uiso 1.000000 R
C00A C 0.9133(2) 0.64639(10) 0.08638(6) 0.0266(3) Uani 1.000000 .
C00B C 0.5692(2) 0.85647(10) 0.27340(6) 0.0220(3) Uani 1.000000 .
H00B H 0.4742(2) 0.88496(10) 0.23835(6) 0.0264(3) Uiso 1.000000 R
C00C C 0.4528(2) 0.87212(10) 0.33700(6) 0.0251(3) Uani 1.000000 .
H00a H 0.5490(2) 0.84639(10) 0.37190(6) 0.0301(3) Uiso 1.000000 R
H00c H 0.4247(2) 0.94991(10) 0.34385(6) 0.0301(3) Uiso 1.000000 R
C00D C 0.9760(2) 0.59440(11) 0.14121(6) 0.0273(3) Uani 1.000000 .
H00D H 1.0829(2) 0.53858(11) 0.14046(6) 0.0328(3) Uiso 1.000000 R
C00E C 0.6640(2) 0.75801(11) 0.14269(6) 0.0303(3) Uani 1.000000 .
H00E H 0.5574(2) 0.81399(11) 0.14294(6) 0.0364(4) Uiso 1.000000 R
C00F C 0.2358(2) 0.81086(10) 0.33898(6) 0.0272(3) Uani 1.000000 .
H00f H 0.1336(2) 0.84110(10) 0.30692(6) 0.0326(3) Uiso 1.000000 R
H00g H 0.1677(2) 0.81883(10) 0.38159(6) 0.0326(3) Uiso 1.000000 R
C00G C 0.3929(2) 0.67480(10) 0.26611(6) 0.0259(3) Uani 1.000000 .
H00h H 0.4222(2) 0.59647(10) 0.26265(6) 0.0311(3) Uiso 1.000000 R
H00i H 0.2993(2) 0.69597(10) 0.22960(6) 0.0311(3) Uiso 1.000000 R
C00H C 0.7590(2) 0.72740(11) 0.08540(6) 0.0313(3) Uani 1.000000 .
H00j H 0.7187(2) 0.76144(11) 0.04655(6) 0.0376(4) Uiso 1.000000 R
C00I C -0.1013(2) 0.57173(11) 0.43782(6) 0.0263(3) Uani 1.000000 .
C00J C -0.2520(3) 0.64559(12) 0.47550(7) 0.0358(3) Uani 1.000000 .
H00k H -0.1639(3) 0.6993(6) 0.4983(4) 0.0537(5) Uiso 1.000000 GR
H00l H -0.3530(12) 0.6823(7) 0.44628(9) 0.0537(5) Uiso 1.000000 GR
H00m H -0.3364(13) 0.60285(16) 0.5062(4) 0.0537(5) Uiso 1.000000 GR
C00K C -0.2369(2) 0.49463(12) 0.39735(7) 0.0338(3) Uani 1.000000 .
H00n H -0.3188(14) 0.53564(14) 0.3653(3) 0.0506(5) Uiso 1.000000 GR
H00o H -0.1391(3) 0.4432(6) 0.3760(4) 0.0506(5) Uiso 1.000000 GR
H00p H -0.3401(13) 0.4554(7) 0.42468(10) 0.0506(5) Uiso 1.000000 GR
C00L C 0.0596(3) 0.51367(12) 0.48101(7) 0.0345(3) Uani 1.000000 .
H00q H 0.1592(12) 0.4696(7) 0.45513(8) 0.0517(5) Uiso 1.000000 GR
H00r H 0.1450(13) 0.56673(12) 0.5052(4) 0.0517(5) Uiso 1.000000 GR
H00s H -0.0213(3) 0.4672(7) 0.5106(4) 0.0517(5) Uiso 1.000000 GR

loop_
_atom_site_aniso_label
_atom_site_aniso_U_11
_atom_site_aniso_U_22
_atom_site_aniso_U_33
_atom_site_aniso_U_12
_atom_site_aniso_U_13
_atom_site_aniso_U_23
F001 0.0425(5) 0.0409(4) 0.0257(4) 0.0022(4) 0.0089(3) -0.0042(3)
O002 0.0235(4) 0.0276(4) 0.0273(4) -0.0005(4) 0.0053(4) 0.0007(4)
O003 0.0312(5) 0.0262(4) 0.0288(4) -0.0017(4) 0.0054(4) -0.0013(4)
O004 0.0238(4) 0.0272(4) 0.0287(4) -0.0050(4) -0.0025(4) 0.0025(3)
N005 0.0243(5) 0.0255(5) 0.0277(5) -0.0015(5) 0.0051(5) -0.0032(4)
C006 0.0200(5) 0.0226(5) 0.0242(6) -0.0030(5) 0.0004(5) -0.0002(4)
C007 0.0202(6) 0.0293(6) 0.0224(6) -0.0008(5) -0.0009(5) -0.0021(5)
C008 0.0219(6) 0.0268(6) 0.0236(6) -0.0005(5) -0.0017(5) 0.0020(5)
C009 0.0202(5) 0.0230(6) 0.0215(6) -0.0007(5) -0.0011(5) 0.0024(5)
C00A 0.0283(6) 0.0291(6) 0.0224(6) -0.0042(5) 0.0050(5) -0.0034(5)
C00B 0.0201(6) 0.0220(6) 0.0239(6) -0.0018(5) -0.0018(5) 0.0010(5)
C00C 0.0260(6) 0.0235(6) 0.0257(6) 0.0008(5) 0.0010(5) -0.0019(5)
C00D 0.0210(6) 0.0289(6) 0.0321(6) 0.0015(5) 0.0014(5) -0.0025(5)
C00E 0.0340(7) 0.0291(6) 0.0279(6) 0.0075(6) 0.0006(6) 0.0015(5)
C00F 0.0253(6) 0.0250(6) 0.0313(6) 0.0012(5) 0.0041(5) -0.0016(5)
C00G 0.0255(6) 0.0275(6) 0.0248(6) -0.0041(5) 0.0039(5) -0.0041(5)
C00H 0.0422(8) 0.0306(6) 0.0212(6) 0.0032(6) -0.0008(6) 0.0040(5)
C00I 0.0237(6) 0.0311(6) 0.0240(6) -0.0017(5) 0.0035(5) 0.0024(5)
C00J 0.0318(7) 0.0386(7) 0.0372(7) 0.0006(6) 0.0112(6) -0.0003(6)
C00K 0.0298(7) 0.0407(7) 0.0307(6) -0.0094(6) 0.0003(6) 0.0016(6)
C00L 0.0344(7) 0.0400(7) 0.0290(6) 0.0007(6) -0.0005(6) 0.0061(6)

loop_
_atom_type_symbol
_atom_type_scat_dispersion_real
_atom_type_scat_dispersion_imag
_atom_type_scat_Cromer_Mann_a1
_atom_type_scat_Cromer_Mann_a2
_atom_type_scat_Cromer_Mann_a3
_atom_type_scat_Cromer_Mann_a4
_atom_type_scat_Cromer_Mann_b1
_atom_type_scat_Cromer_Mann_b2
_atom_type_scat_Cromer_Mann_b3
_atom_type_scat_Cromer_Mann_b4
_atom_type_scat_Cromer_Mann_c
_atom_type_scat_source
_atom_type_scat_dispersion_source
C 0.01788 0.00908 2.31000 1.02000 1.58860 0.86500 20.84390 10.20750 0.56870 51.65120 0.21560 'International Tables Volume C Table 6.1.1.4 (pp. 500-502)' 'Brennan, Cowan, Rev. Sci. Instrum., 1992, 63, 850'
F 0.07327 0.05351 3.53920 2.64120 1.51700 1.02430 10.28250 4.29440 0.26150 26.14760 0.27760 'International Tables Volume C Table 6.1.1.4 (pp. 500-502)' 'Brennan, Cowan, Rev. Sci. Instrum., 1992, 63, 850'
H 0.00000 0.00000 0.49300 0.32291 0.14019 0.04081 10.51090 26.12570 3.14236 57.79970 0.00304 'International Tables Volume C Table 6.1.1.4 (pp. 500-502)' 'Brennan, Cowan, Rev. Sci. Instrum., 1992, 63, 850'
N 0.03110 0.01806 12.21260 3.13220 2.01250 1.16630 0.00570 9.89330 28.99750 0.58260 -11.52900 'International Tables Volume C Table 6.1.1.4 (pp. 500-502)' 'Brennan, Cowan, Rev. Sci. Instrum., 1992, 63, 850'
O 0.04960 0.03234 3.04850 2.28680 1.54630 0.86700 13.27710 5.70110 0.32390 32.90890 0.25080 'International Tables Volume C Table 6.1.1.4 (pp. 500-502)' 'Brennan, Cowan, Rev. Sci. Instrum., 1992, 63, 850'

loop_
_geom_angle_atom_site_label_1
_geom_angle_atom_site_label_2
_geom_angle_atom_site_label_3
_geom_angle
_geom_angle_site_symmetry_1
_geom_angle_site_symmetry_3
_geom_angle_publ_flag
C00I O002 C007 120.27(10) . . ?
C00B O004 H004 109.5 . . ?
C00F N005 C007 124.34(11) . . ?
C00G N005 C007 118.58(10) . . ?
C00G N005 C00F 114.69(10) . . ?
C009 C006 C008 119.61(10) . . ?
C00E C006 C008 117.92(11) . . ?
C00E C006 C009 122.37(11) . . ?
O003 C007 O002 123.77(11) . . ?
N005 C007 O002 112.09(11) . . ?
N005 C007 O003 124.14(12) . . ?
H008 C008 C006 119.02(7) . . ?
C00D C008 C006 121.96(11) . . ?
C00D C008 H008 119.02(7) . . ?
H009 C009 C006 107.90(6) . . ?
C00B C009 C006 115.16(10) . . ?
C00B C009 H009 107.90(6) . . ?
C00G C009 C006 108.36(10) . . ?
C00G C009 H009 107.90(7) . . ?
C00G C009 C00B 109.41(10) . . ?
C00D C00A F001 118.61(11) . . ?
C00H C00A F001 118.34(11) . . ?
C00H C00A C00D 123.04(12) . . ?
C009 C00B O004 110.84(9) . . ?
H00B C00B O004 109.27(6) . . ?
H00B C00B C009 109.27(6) . . ?
C00C C00B O004 108.71(10) . . ?
C00C C00B C009 109.47(10) . . ?
C00C C00B H00B 109.27(6) . . ?
H00a C00C C00B 109.37(6) . . ?
H00c C00C C00B 109.37(7) . . ?
H00c C00C H00a 108.0 . . ?
C00F C00C C00B 111.31(10) . . ?
C00F C00C H00a 109.37(7) . . ?
C00F C00C H00c 109.37(7) . . ?
C00A C00D C008 117.56(12) . . ?
H00D C00D C008 121.22(7) . . ?
H00D C00D C00A 121.22(8) . . ?
H00E C00E C006 119.32(7) . . ?
C00H C00E C006 121.37(12) . . ?
C00H C00E H00E 119.32(8) . . ?
C00C C00F N005 109.72(11) . . ?
H00f C00F N005 109.72(7) . . ?
H00f C00F C00C 109.72(7) . . ?
H00g C00F N005 109.72(7) . . ?
H00g C00F C00C 109.72(7) . . ?
H00g C00F H00f 108.2 . . ?
C009 C00G N005 112.29(10) . . ?
H00h C00G N005 109.14(7) . . ?
H00h C00G C009 109.14(7) . . ?
H00i C00G N005 109.14(7) . . ?
H00i C00G C009 109.14(7) . . ?
H00i C00G H00h 107.9 . . ?
C00E C00H C00A 118.16(11) . . ?
H00j C00H C00A 120.92(7) . . ?
H00j C00H C00E 120.92(8) . . ?
C00J C00I O002 101.88(10) . . ?
C00K C00I O002 111.47(10) . . ?
C00K C00I C00J 109.97(12) . . ?
C00L C00I O002 108.90(11) . . ?
C00L C00I C00J 111.45(12) . . ?
C00L C00I C00K 112.68(12) . . ?
H00k C00J C00I 109.5 . . ?
H00l C00J C00I 109.5 . . ?
H00l C00J H00k 109.5 . . ?
H00m C00J C00I 109.5 . . ?
H00m C00J H00k 109.5 . . ?
H00m C00J H00l 109.5 . . ?
H00n C00K C00I 109.5 . . ?
H00o C00K C00I 109.5 . . ?
H00o C00K H00n 109.5 . . ?
H00p C00K C00I 109.5 . . ?
H00p C00K H00n 109.5 . . ?
H00p C00K H00o 109.5 . . ?
H00q C00L C00I 109.5 . . ?
H00r C00L C00I 109.5 . . ?
H00r C00L H00q 109.5 . . ?
H00s C00L C00I 109.5 . . ?
H00s C00L H00q 109.5 . . ?
H00s C00L H00r 109.5 . . ?

loop_
_geom_bond_atom_site_label_1
_geom_bond_atom_site_label_2
_geom_bond_distance
_geom_bond_site_symmetry_2
_geom_bond_publ_flag
F001 C00A 1.3683(14) . ?
O002 C007 1.3479(15) . ?
O002 C00I 1.4824(15) . ?
O003 C007 1.2267(16) . ?
O004 H004 0.8400 . ?
O004 C00B 1.4218(14) . ?
N005 C007 1.3495(16) . ?
N005 C00F 1.4696(16) . ?
N005 C00G 1.4631(16) . ?
C006 C008 1.3938(18) . ?
C006 C009 1.5155(16) . ?
C006 C00E 1.3900(17) . ?
C008 H008 0.9500 . ?
C008 C00D 1.3865(18) . ?
C009 H009 1.0000 . ?
C009 C00B 1.5301(17) . ?
C009 C00G 1.5323(17) . ?
C00A C00D 1.3726(19) . ?
C00A C00H 1.375(2) . ?
C00B H00B 1.0000 . ?
C00B C00C 1.5230(16) . ?
C00C H00a 0.9900 . ?
C00C H00c 0.9900 . ?
C00C C00F 1.5243(17) . ?
C00D H00D 0.9500 . ?
C00E H00E 0.9500 . ?
C00E C00H 1.3869(18) . ?
C00F H00f 0.9900 . ?
C00F H00g 0.9900 . ?
C00G H00h 0.9900 . ?
C00G H00i 0.9900 . ?
C00H H00j 0.9500 . ?
C00I C00J 1.5182(19) . ?
C00I C00K 1.5218(19) . ?
C00I C00L 1.5159(19) . ?
C00J H00k 0.9800 . ?
C00J H00l 0.9800 . ?
C00J H00m 0.9800 . ?
C00K H00n 0.9800 . ?
C00K H00o 0.9800 . ?
C00K H00p 0.9800 . ?
C00L H00q 0.9800 . ?
C00L H00r 0.9800 . ?
C00L H00s 0.9800 . ?

loop_
_geom_torsion_atom_site_label_1
_geom_torsion_atom_site_label_2
_geom_torsion_atom_site_label_3
_geom_torsion_atom_site_label_4
_geom_torsion
_geom_torsion_site_symmetry_1
_geom_torsion_site_symmetry_2
_geom_torsion_site_symmetry_3
_geom_torsion_site_symmetry_4
_geom_torsion_publ_flag
F001 C00A C00D C008 179.91(11) . . . . ?
F001 C00A C00H C00E -179.64(12) . . . . ?
O002 C007 N005 C00F -3.06(13) . . . . ?
O002 C007 N005 C00G -164.53(10) . . . . ?
O003 C007 N005 C00F 177.45(13) . . . . ?
O003 C007 N005 C00G 15.98(15) . . . . ?
O004 C00B C009 C006 -61.59(11) . . . . ?
O004 C00B C009 C00G 176.11(10) . . . . ?
O004 C00B C00C C00F -179.75(9) . . . . ?
N005 C00F C00C C00B 56.09(12) . . . . ?
N005 C00G C009 C006 179.64(10) . . . . ?
N005 C00G C009 C00B -54.08(11) . . . . ?
C006 C008 C00D C00A -0.35(15) . . . . ?
C006 C009 C00B C00C 178.50(10) . . . . ?
C006 C00E C00H C00A -0.20(16) . . . . ?
C008 C00D C00A C00H -0.13(16) . . . . ?
C009 C00B C00C C00F -58.54(11) . . . . ?
